data_4308141
loop_
_publ_author_name
'Wei-Zhong Chen'
'John D. Protasiewicz'
'Stephen A. Davis'
'James B. Updegraff'
'Li-Qing Ma'
'Phillip E. Fanwick'
'Tong Ren'

_publ_contact_author_address
; Department of Chemistry 
  Purdue University 
  560 Oval Drive
  West Lafayette, IN 47906 
  USA 
;
_publ_contact_author_email tren@purdue.edu
_publ_contact_author_fax '(765) 494-0239'
_publ_contact_author_name 'Dr. Ren, Tong'
_publ_contact_author_phone '(765) 494-5466'
_publ_section_title
;
Olefin Metathesis as an Inorganic Synthetic Tool: Cross and Ring Closing
Metathesis Reactions of Diruthenium-Bound \w-Alkene-\a-carboxylates
;
_journal_name_full 'Inorganic Chemistry'
_journal_page_first 3775
_journal_page_last 3782
_journal_paper_doi 10.1021/ic070123l
_journal_volume 46
_journal_year 2007
_chemical_formula_moiety 'C38 H32.50 Cl9 N4 O5 Ru2'
_chemical_formula_sum 'C38 H32.5 Cl9 N4 O5 Ru2'
_chemical_formula_weight 1146.37
_chemical_name_systematic
; 
 ? 
;
_space_group_IT_number 2
_symmetry_cell_setting triclinic
_symmetry_space_group_name_Hall '-P 1'
_symmetry_space_group_name_H-M 'P -1'
_atom_sites_solution_hydrogens geom
_atom_sites_solution_primary direct
_atom_sites_solution_secondary difmap
_audit_creation_method SHELXL-97
_cell_angle_alpha 108.2980(10)
_cell_angle_beta 97.3280(10)
_cell_angle_gamma 109.8980(10)
_cell_formula_units_Z 2
_cell_length_a 11.1616(7)
_cell_length_b 12.8807(8)
_cell_length_c 17.4883(11)
_cell_measurement_reflns_used 9907
_cell_measurement_temperature 100(2)
_cell_measurement_theta_max 28.631
_cell_measurement_theta_min 2.497
_cell_volume 2165.9(2)
_computing_cell_refinement 'Bruker SMART'
_computing_data_collection 'Bruker SMART'
_computing_data_reduction 'Bruker SAINT'
_computing_molecular_graphics 'Bruker SHELXTL'
_computing_publication_material 'Bruker SHELXTL'
_computing_structure_refinement 'Bruker SHELXTL'
_computing_structure_solution 'Bruker SHELXTL'
_diffrn_ambient_temperature 100(2)
_diffrn_measured_fraction_theta_full 0.984
_diffrn_measured_fraction_theta_max 0.984
_diffrn_measurement_device_type 'Bruker AXS APEX II CCD area detector'
_diffrn_measurement_method 'phi and omega scans'
_diffrn_radiation_monochromator graphite
_diffrn_radiation_source 'fine-focus sealed tube'
_diffrn_radiation_type MoK\a
_diffrn_radiation_wavelength 0.71073
_diffrn_reflns_av_R_equivalents 0.0136
_diffrn_reflns_av_sigmaI/netI 0.0150
_diffrn_reflns_limit_h_max 14
_diffrn_reflns_limit_h_min -14
_diffrn_reflns_limit_k_max 16
_diffrn_reflns_limit_k_min -16
_diffrn_reflns_limit_l_max 22
_diffrn_reflns_limit_l_min -22
_diffrn_reflns_number 25354
_diffrn_reflns_theta_full 27.50
_diffrn_reflns_theta_max 27.50
_diffrn_reflns_theta_min 1.27
_diffrn_standards_decay_% 0
_diffrn_standards_number o
_exptl_absorpt_coefficient_mu 1.300
_exptl_absorpt_correction_T_max 0.7203
_exptl_absorpt_correction_T_min 0.6243
_exptl_absorpt_correction_type multi-scan
_exptl_absorpt_process_details 'AxScale in APEX2 (bruker, 2004)'
_exptl_crystal_colour black
_exptl_crystal_density_diffrn 1.758
_exptl_crystal_density_meas ?
_exptl_crystal_density_method .
_exptl_crystal_description 'irregular chunk'
_exptl_crystal_F_000 1139
_exptl_crystal_size_max 0.40
_exptl_crystal_size_mid 0.39
_exptl_crystal_size_min 0.27
_refine_diff_density_max 0.943
_refine_diff_density_min -1.081
_refine_diff_density_rms 0.078
_refine_ls_extinction_method none
_refine_ls_goodness_of_fit_ref 1.047
_refine_ls_hydrogen_treatment constr
_refine_ls_matrix_type full
_refine_ls_number_parameters 532
_refine_ls_number_reflns 9797
_refine_ls_number_restraints 0
_refine_ls_restrained_S_all 1.047
_refine_ls_R_factor_all 0.0245
_refine_ls_R_factor_gt 0.0230
_refine_ls_shift/su_max 0.002
_refine_ls_shift/su_mean 0.000
_refine_ls_structure_factor_coef Fsqd
_refine_ls_weighting_details 'calc w=1/[\s^2^(Fo^2^)+(0.0310P)^2^+2.7108P] where P=(Fo^2^+2Fc^2^)/3'
_refine_ls_weighting_scheme calc
_refine_ls_wR_factor_gt 0.0615
_refine_ls_wR_factor_ref 0.0634
_reflns_number_gt 9279
_reflns_number_total 9797
_reflns_threshold_expression >2sigma(I)
_cod_data_source_file ic070123l-file002_4.cif
_cod_data_source_block comp3a
_cod_depositor_comments
;
The following automatic conversions were performed:
'_symmetry_cell_setting' value 'Triclinic' changed to 'triclinic'
according to '/home/saulius/struct/CIF-dictionaries/cif_core.dic'
dictionary named 'cif_core.dic' version 2.4.1 from 2010-06-29.

Automatic conversion script
Id: cif_fix_enum 1527 2010-12-29 10:47:43Z saulius 
;
_cod_original_formula_sum 'C38 H32.50 Cl9 N4 O5 Ru2'
_cod_database_code 4308141

loop_
_symmetry_equiv_pos_as_xyz
'x, y, z'
'-x, -y, -z'

loop_
_atom_site_label
_atom_site_type_symbol
_atom_site_fract_x
_atom_site_fract_y
_atom_site_fract_z
_atom_site_U_iso_or_equiv
_atom_site_adp_type
_atom_site_occupancy
_atom_site_symmetry_multiplicity
_atom_site_calc_flag
_atom_site_refinement_flags
_atom_site_disorder_assembly
_atom_site_disorder_group
Ru1 Ru 0.566726(14) 0.575218(12) 0.181571(9) 0.01177(4) Uani 1 1 d . . .
Ru2 Ru 0.578327(14) 0.410039(12) 0.203752(9) 0.01167(4) Uani 1 1 d . . .
Cl1 Cl 0.52670(5) 0.72521(4) 0.13507(3) 0.01837(9) Uani 1 1 d . . .
Cl5 Cl 0.72423(6) 0.33505(4) 0.52429(3) 0.02494(11) Uani 1 1 d . . .
Cl7 Cl 0.51998(6) 1.02622(4) 0.40747(3) 0.02951(12) Uani 1 1 d . . .
Cl3 Cl 0.89307(6) 1.10273(4) 0.50659(3) 0.02614(11) Uani 1 1 d . . .
Cl8 Cl 0.16275(6) -0.02735(4) 0.20683(3) 0.02723(11) Uani 1 1 d . . .
Cl9 Cl 0.35299(6) 0.30439(5) 0.52188(3) 0.02937(12) Uani 1 1 d . . .
Cl2 Cl 0.88600(6) 1.04174(5) 0.18737(3) 0.02969(12) Uani 1 1 d . . .
C21 C 0.38414(18) 0.32203(16) 0.30180(12) 0.0144(3) Uani 1 1 d . . .
C23 C 0.2526(2) 0.11892(17) 0.27644(13) 0.0190(4) Uani 1 1 d . . .
C24 C 0.2606(2) 0.14644(18) 0.36106(13) 0.0200(4) Uani 1 1 d . . .
H24 H 0.2176 0.0868 0.3810 0.024 Uiso 1 1 calc R . .
C26 C 0.39466(19) 0.35297(17) 0.38700(12) 0.0163(4) Uani 1 1 d . . .
H26 H 0.4427 0.4334 0.4251 0.020 Uiso 1 1 calc R . .
C22 C 0.31427(19) 0.20419(17) 0.24578(12) 0.0175(4) Uani 1 1 d . . .
H22 H 0.3090 0.1828 0.1879 0.021 Uiso 1 1 calc R . .
C25 C 0.3337(2) 0.26411(18) 0.41489(12) 0.0188(4) Uani 1 1 d . . .
C1 C 0.79571(18) 0.81150(16) 0.30086(12) 0.0155(4) Uani 1 1 d . . .
C2 C 0.82003(19) 0.85891(17) 0.24010(12) 0.0179(4) Uani 1 1 d . . .
H2 H 0.8058 0.8081 0.1840 0.021 Uiso 1 1 calc R . .
C6 C 0.82149(19) 0.88710(17) 0.38355(12) 0.0166(4) Uani 1 1 d . . .
H6 H 0.8069 0.8553 0.4254 0.020 Uiso 1 1 calc R . .
C3 C 0.8653(2) 0.98139(18) 0.26326(13) 0.0204(4) Uani 1 1 d . . .
C5 C 0.8688(2) 1.00952(17) 0.40385(12) 0.0190(4) Uani 1 1 d . . .
C4 C 0.8909(2) 1.05904(18) 0.34479(13) 0.0214(4) Uani 1 1 d . . .
H4 H 0.9225 1.1430 0.3594 0.026 Uiso 1 1 calc R . .
C14 C 0.39361(19) 0.67536(17) 0.28125(12) 0.0151(3) Uani 1 1 d . . .
C18 C 0.4186(2) 0.87635(18) 0.34905(12) 0.0205(4) Uani 1 1 d . . .
C19 C 0.4749(2) 0.79442(17) 0.32864(12) 0.0184(4) Uani 1 1 d . . .
H19 H 0.5677 0.8192 0.3467 0.022 Uiso 1 1 calc R . .
C15 C 0.25805(19) 0.63911(17) 0.25257(13) 0.0178(4) Uani 1 1 d . . .
H15 H 0.2028 0.5580 0.2187 0.021 Uiso 1 1 calc R . .
C17 C 0.2836(2) 0.84326(19) 0.32403(13) 0.0225(4) Uani 1 1 d . . .
H17 H 0.2459 0.9001 0.3401 0.027 Uiso 1 1 calc R . .
C16 C 0.2056(2) 0.72430(19) 0.27469(14) 0.0214(4) Uani 1 1 d . . .
Cl6 Cl 0.03655(5) 0.68102(5) 0.23783(4) 0.03386(13) Uani 1 1 d . . .
N3 N 0.44972(16) 0.58884(14) 0.26207(10) 0.0141(3) Uani 1 1 d . . .
N1 N 0.73634(16) 0.68474(14) 0.27632(10) 0.0141(3) Uani 1 1 d . . .
N4 N 0.44412(16) 0.41282(14) 0.27185(10) 0.0141(3) Uani 1 1 d . . .
C20 C 0.40496(18) 0.50170(16) 0.28891(12) 0.0149(3) Uani 1 1 d . . .
H20A H 0.3076 0.4654 0.2677 0.018 Uiso 1 1 calc R . .
H20B H 0.4252 0.5394 0.3504 0.018 Uiso 1 1 calc R . .
O1 O 0.70468(13) 0.40452(12) 0.12871(8) 0.0163(3) Uani 1 1 d . . .
O2 O 0.68053(14) 0.55453(12) 0.09965(8) 0.0166(3) Uani 1 1 d . . .
O3 O 0.42573(13) 0.29753(12) 0.10055(8) 0.0161(3) Uani 1 1 d . . .
O4 O 0.39756(13) 0.45550(12) 0.08725(8) 0.0170(3) Uani 1 1 d . . .
C31 C 0.36345(19) 0.34415(17) 0.06565(12) 0.0163(4) Uani 1 1 d . . .
C32 C 0.2393(2) 0.26027(18) -0.00291(13) 0.0217(4) Uani 1 1 d . . .
H32A H 0.2240 0.2996 -0.0413 0.026 Uiso 1 1 calc R . .
H32B H 0.2512 0.1878 -0.0352 0.026 Uiso 1 1 calc R . .
C33 C 0.1216(3) 0.2245(3) 0.0299(2) 0.0483(7) Uani 1 1 d . . .
C27 C 0.72389(19) 0.47331(17) 0.08878(12) 0.0159(4) Uani 1 1 d . . .
C28 C 0.7999(2) 0.45835(19) 0.02378(13) 0.0214(4) Uani 1 1 d . . .
H28A H 0.7414 0.4380 -0.0310 0.026 Uiso 1 1 calc R . .
H28B H 0.8746 0.5357 0.0374 0.026 Uiso 1 1 calc R . .
C29 C 0.8527(2) 0.3647(2) 0.01634(14) 0.0274(5) Uani 1 1 d . . .
H29 H 0.9188 0.3773 0.0623 0.033 Uiso 1 1 calc R . .
N2 N 0.73397(15) 0.52109(14) 0.30437(10) 0.0138(3) Uani 1 1 d . . .
C7 C 0.78811(18) 0.63704(16) 0.32114(12) 0.0146(3) Uani 1 1 d . . .
H7A H 0.8807 0.6572 0.3179 0.018 Uiso 1 1 calc R . .
H7B H 0.7913 0.6788 0.3800 0.018 Uiso 1 1 calc R . .
C8 C 0.79685(18) 0.47206(16) 0.35108(11) 0.0146(3) Uani 1 1 d . . .
C9 C 0.90480(19) 0.44883(16) 0.33178(12) 0.0166(4) Uani 1 1 d . . .
H9 H 0.9417 0.4704 0.2902 0.020 Uiso 1 1 calc R . .
C13 C 0.74226(19) 0.43916(16) 0.41153(12) 0.0163(4) Uani 1 1 d . . .
H13 H 0.6687 0.4551 0.4246 0.020 Uiso 1 1 calc R . .
C12 C 0.7968(2) 0.38280(17) 0.45237(12) 0.0176(4) Uani 1 1 d . . .
C11 C 0.9057(2) 0.36050(17) 0.43592(12) 0.0185(4) Uani 1 1 d . . .
H11 H 0.9439 0.3240 0.4654 0.022 Uiso 1 1 calc R . .
C10 C 0.95714(19) 0.39341(17) 0.37478(13) 0.0180(4) Uani 1 1 d . . .
C35 C 0.6021(2) 0.16596(18) 0.25496(13) 0.0208(4) Uani 1 1 d . . .
H35A H 0.5604 0.1896 0.3004 0.025 Uiso 1 1 calc R . .
H35B H 0.6964 0.1881 0.2799 0.025 Uiso 1 1 calc R . .
C36 C 0.5321(2) 0.03163(18) 0.20319(14) 0.0258(4) Uani 1 1 d . . .
H36A H 0.4429 -0.0015 0.2114 0.031 Uiso 1 1 calc R . .
H36B H 0.5836 -0.0115 0.2184 0.031 Uiso 1 1 calc R . .
C38 C 0.5987(3) 0.1482(2) 0.11982(14) 0.0294(5) Uani 1 1 d . . .
H38A H 0.6922 0.1637 0.1208 0.035 Uiso 1 1 calc R . .
H38B H 0.5586 0.1625 0.0724 0.035 Uiso 1 1 calc R . .
C37 C 0.5240(3) 0.0220(2) 0.11261(15) 0.0377(6) Uani 1 1 d . . .
H37A H 0.5652 -0.0311 0.0848 0.045 Uiso 1 1 calc R . .
H37B H 0.4310 -0.0097 0.0804 0.045 Uiso 1 1 calc R . .
O6 O 0.58875(15) 0.22342(12) 0.19784(9) 0.0206(3) Uani 1 1 d . . .
Cl4 Cl 1.08963(5) 0.36059(4) 0.35033(4) 0.02555(11) Uani 1 1 d . . .
C30 C 0.8135(3) 0.2667(3) -0.04962(18) 0.0441(7) Uani 1 1 d . . .
H30A H 0.7476 0.2516 -0.0966 0.053 Uiso 1 1 calc R . .
H30B H 0.8508 0.2102 -0.0507 0.053 Uiso 1 1 calc R . .
C34A C 0.1072(4) 0.2566(5) 0.1007(3) 0.0288(9) Uani 0.50 1 d P . .
H34A H 0.0524 0.1999 0.1189 0.035 Uiso 0.50 1 calc PR . .
H34B H 0.1508 0.3383 0.1372 0.035 Uiso 1 1 calc R . .
C34B C 0.0494(9) 0.1343(10) 0.0324(7) 0.107(4) Uani 0.50 1 d P . .
H34C H 0.0220 0.1347 0.0817 0.129 Uiso 0.50 1 calc PR . .
H34D H 0.0188 0.0615 -0.0150 0.129 Uiso 0.50 1 calc PR . .

loop_
_atom_site_aniso_label
_atom_site_aniso_U_11
_atom_site_aniso_U_22
_atom_site_aniso_U_33
_atom_site_aniso_U_23
_atom_site_aniso_U_13
_atom_site_aniso_U_12
Ru1 0.01474(7) 0.01080(7) 0.01235(7) 0.00577(5) 0.00497(5) 0.00644(6)
Ru2 0.01516(7) 0.01036(7) 0.01155(7) 0.00487(5) 0.00465(5) 0.00651(6)
Cl1 0.0216(2) 0.0165(2) 0.0226(2) 0.01172(18) 0.00705(17) 0.00989(18)
Cl5 0.0382(3) 0.0207(2) 0.0195(2) 0.01181(19) 0.0114(2) 0.0109(2)
Cl7 0.0438(3) 0.0145(2) 0.0265(3) 0.00379(19) 0.0067(2) 0.0121(2)
Cl3 0.0364(3) 0.0164(2) 0.0187(2) 0.00181(18) 0.0012(2) 0.0092(2)
Cl8 0.0316(3) 0.0135(2) 0.0298(3) 0.00664(19) 0.0048(2) 0.0040(2)
Cl9 0.0501(3) 0.0225(2) 0.0211(2) 0.0120(2) 0.0198(2) 0.0140(2)
Cl2 0.0426(3) 0.0218(2) 0.0288(3) 0.0167(2) 0.0137(2) 0.0099(2)
C21 0.0158(8) 0.0143(8) 0.0186(9) 0.0093(7) 0.0079(7) 0.0083(7)
C23 0.0201(9) 0.0116(8) 0.0250(10) 0.0066(8) 0.0060(8) 0.0064(7)
C24 0.0242(10) 0.0171(9) 0.0268(10) 0.0133(8) 0.0131(8) 0.0109(8)
C26 0.0190(9) 0.0147(8) 0.0184(9) 0.0073(7) 0.0075(7) 0.0086(7)
C22 0.0201(9) 0.0162(9) 0.0182(9) 0.0078(7) 0.0054(7) 0.0084(8)
C25 0.0256(10) 0.0197(9) 0.0192(9) 0.0104(8) 0.0124(8) 0.0134(8)
C1 0.0138(8) 0.0133(8) 0.0201(9) 0.0071(7) 0.0039(7) 0.0060(7)
C2 0.0187(9) 0.0163(9) 0.0192(9) 0.0070(7) 0.0070(7) 0.0069(7)
C6 0.0166(9) 0.0161(9) 0.0185(9) 0.0083(7) 0.0042(7) 0.0070(7)
C3 0.0219(10) 0.0193(9) 0.0241(10) 0.0131(8) 0.0090(8) 0.0077(8)
C5 0.0204(9) 0.0147(9) 0.0185(9) 0.0034(7) 0.0022(7) 0.0071(7)
C4 0.0234(10) 0.0128(9) 0.0260(10) 0.0075(8) 0.0044(8) 0.0057(8)
C14 0.0202(9) 0.0158(9) 0.0160(8) 0.0090(7) 0.0093(7) 0.0110(7)
C18 0.0310(11) 0.0147(9) 0.0184(9) 0.0073(7) 0.0091(8) 0.0106(8)
C19 0.0213(9) 0.0172(9) 0.0188(9) 0.0079(7) 0.0058(7) 0.0093(8)
C15 0.0183(9) 0.0171(9) 0.0226(9) 0.0112(8) 0.0081(7) 0.0081(7)
C17 0.0321(11) 0.0228(10) 0.0271(10) 0.0148(9) 0.0172(9) 0.0199(9)
C16 0.0193(9) 0.0253(10) 0.0305(11) 0.0179(9) 0.0130(8) 0.0128(8)
Cl6 0.0201(2) 0.0354(3) 0.0605(4) 0.0283(3) 0.0164(2) 0.0166(2)
N3 0.0163(7) 0.0134(7) 0.0164(7) 0.0070(6) 0.0062(6) 0.0085(6)
N1 0.0165(7) 0.0119(7) 0.0160(7) 0.0063(6) 0.0059(6) 0.0068(6)
N4 0.0171(7) 0.0124(7) 0.0154(7) 0.0074(6) 0.0063(6) 0.0065(6)
C20 0.0157(8) 0.0148(8) 0.0137(8) 0.0053(7) 0.0035(7) 0.0059(7)
O1 0.0202(7) 0.0167(6) 0.0164(6) 0.0078(5) 0.0083(5) 0.0100(5)
O2 0.0210(7) 0.0170(6) 0.0176(6) 0.0093(5) 0.0094(5) 0.0103(5)
O3 0.0198(7) 0.0137(6) 0.0140(6) 0.0053(5) 0.0031(5) 0.0063(5)
O4 0.0192(7) 0.0152(6) 0.0164(6) 0.0069(5) 0.0035(5) 0.0065(5)
C31 0.0193(9) 0.0167(9) 0.0140(8) 0.0075(7) 0.0063(7) 0.0065(7)
C32 0.0237(10) 0.0183(9) 0.0188(9) 0.0085(8) 0.0002(8) 0.0043(8)
C33 0.0257(13) 0.070(2) 0.0502(17) 0.0360(16) 0.0074(12) 0.0093(13)
C27 0.0163(9) 0.0166(9) 0.0148(8) 0.0055(7) 0.0045(7) 0.0067(7)
C28 0.0265(10) 0.0254(10) 0.0195(9) 0.0113(8) 0.0124(8) 0.0140(9)
C29 0.0317(12) 0.0358(12) 0.0258(11) 0.0145(9) 0.0149(9) 0.0214(10)
N2 0.0159(7) 0.0131(7) 0.0145(7) 0.0061(6) 0.0046(6) 0.0075(6)
C7 0.0161(8) 0.0151(9) 0.0154(8) 0.0062(7) 0.0072(7) 0.0080(7)
C8 0.0168(9) 0.0101(8) 0.0147(8) 0.0034(7) 0.0014(7) 0.0051(7)
C9 0.0168(9) 0.0140(8) 0.0187(9) 0.0062(7) 0.0055(7) 0.0057(7)
C13 0.0182(9) 0.0139(8) 0.0160(9) 0.0045(7) 0.0041(7) 0.0068(7)
C12 0.0236(9) 0.0117(8) 0.0134(8) 0.0042(7) 0.0031(7) 0.0037(7)
C11 0.0218(9) 0.0119(8) 0.0185(9) 0.0053(7) -0.0013(7) 0.0056(7)
C10 0.0148(9) 0.0140(8) 0.0234(10) 0.0049(7) 0.0030(7) 0.0065(7)
C35 0.0273(10) 0.0173(9) 0.0190(9) 0.0083(8) 0.0033(8) 0.0104(8)
C36 0.0353(12) 0.0158(9) 0.0243(10) 0.0064(8) 0.0061(9) 0.0097(9)
C38 0.0490(14) 0.0231(11) 0.0223(11) 0.0076(9) 0.0143(10) 0.0209(10)
C37 0.0601(17) 0.0200(11) 0.0244(12) 0.0041(9) 0.0062(11) 0.0119(11)
O6 0.0332(8) 0.0155(7) 0.0183(7) 0.0073(6) 0.0090(6) 0.0143(6)
Cl4 0.0180(2) 0.0197(2) 0.0430(3) 0.0131(2) 0.0094(2) 0.01077(19)
C30 0.0591(18) 0.0447(16) 0.0370(14) 0.0093(12) 0.0151(13) 0.0358(15)
C34A 0.022(2) 0.034(2) 0.033(2) 0.018(2) 0.0102(18) 0.0082(19)
C34B 0.065(5) 0.134(9) 0.092(7) 0.075(7) 0.013(5) -0.021(6)

loop_
_atom_type_symbol
_atom_type_description
_atom_type_scat_dispersion_real
_atom_type_scat_dispersion_imag
_atom_type_scat_source
C C 0.0033 0.0016 'International Tables Vol C Tables 4.2.6.8 and 6.1.1.4'
H H 0.0000 0.0000 'International Tables Vol C Tables 4.2.6.8 and 6.1.1.4'
N N 0.0061 0.0033 'International Tables Vol C Tables 4.2.6.8 and 6.1.1.4'
O O 0.0106 0.0060 'International Tables Vol C Tables 4.2.6.8 and 6.1.1.4'
Cl Cl 0.1484 0.1585 'International Tables Vol C Tables 4.2.6.8 and 6.1.1.4'
Ru Ru -1.2594 0.8363 'International Tables Vol C Tables 4.2.6.8 and 6.1.1.4'

loop_
_geom_angle_atom_site_label_1
_geom_angle_atom_site_label_2
_geom_angle_atom_site_label_3
_geom_angle
_geom_angle_site_symmetry_1
_geom_angle_site_symmetry_3
_geom_angle_publ_flag
N3 Ru1 O2 177.77(6) . . ?
N3 Ru1 N1 92.14(6) . . ?
O2 Ru1 N1 89.08(6) . . ?
N3 Ru1 O4 88.15(6) . . ?
O2 Ru1 O4 90.52(5) . . ?
N1 Ru1 O4 176.26(6) . . ?
N3 Ru1 Ru2 89.87(4) . . ?
O2 Ru1 Ru2 88.27(4) . . ?
N1 Ru1 Ru2 89.89(4) . . ?
O4 Ru1 Ru2 86.38(4) . . ?
N3 Ru1 Cl1 92.29(4) . . ?
O2 Ru1 Cl1 89.34(4) . . ?
N1 Ru1 Cl1 99.67(4) . . ?
O4 Ru1 Cl1 84.04(4) . . ?
Ru2 Ru1 Cl1 170.104(14) . . ?
N2 Ru2 N4 93.20(6) . . ?
N2 Ru2 O3 178.28(6) . . ?
N4 Ru2 O3 88.50(6) . . ?
N2 Ru2 O1 90.04(6) . . ?
N4 Ru2 O1 176.46(6) . . ?
O3 Ru2 O1 88.27(5) . . ?
N2 Ru2 Ru1 89.33(4) . . ?
N4 Ru2 Ru1 89.41(4) . . ?
O3 Ru2 Ru1 90.94(4) . . ?
O1 Ru2 Ru1 89.19(4) . . ?
N2 Ru2 O6 98.01(6) . . ?
N4 Ru2 O6 98.76(6) . . ?
O3 Ru2 O6 81.46(5) . . ?
O1 Ru2 O6 82.19(5) . . ?
Ru1 Ru2 O6 168.65(3) . . ?
C22 C21 C26 120.83(17) . . ?
C22 C21 N4 119.81(17) . . ?
C26 C21 N4 119.36(17) . . ?
C22 C23 C24 122.42(18) . . ?
C22 C23 Cl8 118.65(16) . . ?
C24 C23 Cl8 118.93(15) . . ?
C25 C24 C23 117.34(18) . . ?
C25 C24 H24 121.3 . . ?
C23 C24 H24 121.3 . . ?
C25 C26 C21 118.65(18) . . ?
C25 C26 H26 120.7 . . ?
C21 C26 H26 120.7 . . ?
C23 C22 C21 118.39(18) . . ?
C23 C22 H22 120.8 . . ?
C21 C22 H22 120.8 . . ?
C24 C25 C26 122.34(18) . . ?
C24 C25 Cl9 120.00(15) . . ?
C26 C25 Cl9 117.66(16) . . ?
C6 C1 C2 120.20(17) . . ?
C6 C1 N1 120.54(17) . . ?
C2 C1 N1 119.14(17) . . ?
C3 C2 C1 118.58(18) . . ?
C3 C2 H2 120.7 . . ?
C1 C2 H2 120.7 . . ?
C5 C6 C1 118.97(18) . . ?
C5 C6 H6 120.5 . . ?
C1 C6 H6 120.5 . . ?
C2 C3 C4 122.66(18) . . ?
C2 C3 Cl2 119.39(16) . . ?
C4 C3 Cl2 117.91(15) . . ?
C4 C5 C6 122.21(18) . . ?
C4 C5 Cl3 119.18(15) . . ?
C6 C5 Cl3 118.54(15) . . ?
C5 C4 C3 117.34(18) . . ?
C5 C4 H4 121.3 . . ?
C3 C4 H4 121.3 . . ?
C19 C14 C15 120.82(17) . . ?
C19 C14 N3 119.56(17) . . ?
C15 C14 N3 119.62(17) . . ?
C19 C18 C17 122.09(19) . . ?
C19 C18 Cl7 119.19(17) . . ?
C17 C18 Cl7 118.72(15) . . ?
C18 C19 C14 118.87(19) . . ?
C18 C19 H19 120.6 . . ?
C14 C19 H19 120.6 . . ?
C16 C15 C14 118.37(19) . . ?
C16 C15 H15 120.8 . . ?
C14 C15 H15 120.8 . . ?
C16 C17 C18 117.58(18) . . ?
C16 C17 H17 121.2 . . ?
C18 C17 H17 121.2 . . ?
C17 C16 C15 122.21(19) . . ?
C17 C16 Cl6 118.79(16) . . ?
C15 C16 Cl6 119.00(17) . . ?
C20 N3 C14 115.72(16) . . ?
C20 N3 Ru1 118.45(13) . . ?
C14 N3 Ru1 124.97(12) . . ?
C7 N1 C1 117.83(16) . . ?
C7 N1 Ru1 118.62(13) . . ?
C1 N1 Ru1 123.35(12) . . ?
C20 N4 C21 116.02(16) . . ?
C20 N4 Ru2 119.71(12) . . ?
C21 N4 Ru2 124.25(12) . . ?
N3 C20 N4 121.72(17) . . ?
N3 C20 H20A 106.9 . . ?
N4 C20 H20A 106.9 . . ?
N3 C20 H20B 106.9 . . ?
N4 C20 H20B 106.9 . . ?
H20A C20 H20B 106.7 . . ?
C27 O1 Ru2 118.60(12) . . ?
C27 O2 Ru1 119.91(12) . . ?
C31 O3 Ru2 117.31(12) . . ?
C31 O4 Ru1 120.68(12) . . ?
O4 C31 O3 123.76(18) . . ?
O4 C31 C32 118.94(17) . . ?
O3 C31 C32 117.25(17) . . ?
C33 C32 C31 112.32(19) . . ?
C33 C32 H32A 109.1 . . ?
C31 C32 H32A 109.1 . . ?
C33 C32 H32B 109.1 . . ?
C31 C32 H32B 109.1 . . ?
H32A C32 H32B 107.9 . . ?
C34B C33 C34A 77.0(6) . . ?
C34B C33 C32 135.4(7) . . ?
C34A C33 C32 131.7(3) . . ?
O2 C27 O1 123.44(17) . . ?
O2 C27 C28 117.01(17) . . ?
O1 C27 C28 119.54(17) . . ?
C29 C28 C27 114.41(17) . . ?
C29 C28 H28A 108.7 . . ?
C27 C28 H28A 108.7 . . ?
C29 C28 H28B 108.7 . . ?
C27 C28 H28B 108.7 . . ?
H28A C28 H28B 107.6 . . ?
C30 C29 C28 123.8(2) . . ?
C30 C29 H29 118.1 . . ?
C28 C29 H29 118.1 . . ?
C7 N2 C8 119.20(16) . . ?
C7 N2 Ru2 120.69(13) . . ?
C8 N2 Ru2 119.58(12) . . ?
N2 C7 N1 120.89(17) . . ?
N2 C7 H7A 107.1 . . ?
N1 C7 H7A 107.1 . . ?
N2 C7 H7B 107.1 . . ?
N1 C7 H7B 107.1 . . ?
H7A C7 H7B 106.8 . . ?
C13 C8 C9 120.58(17) . . ?
C13 C8 N2 118.91(17) . . ?
C9 C8 N2 120.31(17) . . ?
C10 C9 C8 118.44(18) . . ?
C10 C9 H9 120.8 . . ?
C8 C9 H9 120.8 . . ?
C12 C13 C8 119.07(18) . . ?
C12 C13 H13 120.5 . . ?
C8 C13 H13 120.5 . . ?
C11 C12 C13 121.86(18) . . ?
C11 C12 Cl5 118.85(15) . . ?
C13 C12 Cl5 119.27(16) . . ?
C12 C11 C10 117.66(17) . . ?
C12 C11 H11 121.2 . . ?
C10 C11 H11 121.2 . . ?
C9 C10 C11 122.37(18) . . ?
C9 C10 Cl4 119.33(16) . . ?
C11 C10 Cl4 118.28(15) . . ?
O6 C35 C36 105.83(16) . . ?
O6 C35 H35A 110.6 . . ?
C36 C35 H35A 110.6 . . ?
O6 C35 H35B 110.6 . . ?
C36 C35 H35B 110.6 . . ?
H35A C35 H35B 108.7 . . ?
C35 C36 C37 103.99(17) . . ?
C35 C36 H36A 111.0 . . ?
C37 C36 H36A 111.0 . . ?
C35 C36 H36B 111.0 . . ?
C37 C36 H36B 111.0 . . ?
H36A C36 H36B 109.0 . . ?
O6 C38 C37 104.94(18) . . ?
O6 C38 H38A 110.8 . . ?
C37 C38 H38A 110.8 . . ?
O6 C38 H38B 110.8 . . ?
C37 C38 H38B 110.8 . . ?
H38A C38 H38B 108.8 . . ?
C38 C37 C36 104.79(18) . . ?
C38 C37 H37A 110.8 . . ?
C36 C37 H37A 110.8 . . ?
C38 C37 H37B 110.8 . . ?
C36 C37 H37B 110.8 . . ?
H37A C37 H37B 108.9 . . ?
C35 O6 C38 105.41(15) . . ?
C35 O6 Ru2 137.46(12) . . ?
C38 O6 Ru2 116.74(12) . . ?
C29 C30 H30A 120.0 . . ?
C29 C30 H30B 120.0 . . ?
H30A C30 H30B 120.0 . . ?
C33 C34A H34A 120.0 . . ?
C33 C34A H34B 120.0 . . ?
H34A C34A H34B 120.0 . . ?
C33 C34B H34C 120.0 . . ?
C33 C34B H34D 120.0 . . ?
H34C C34B H34D 120.0 . . ?

loop_
_geom_bond_atom_site_label_1
_geom_bond_atom_site_label_2
_geom_bond_distance
_geom_bond_site_symmetry_2
_geom_bond_publ_flag
Ru1 N3 2.0465(16) . ?
Ru1 O2 2.0474(13) . ?
Ru1 N1 2.0576(16) . ?
Ru1 O4 2.0713(14) . ?
Ru1 Ru2 2.3210(2) . ?
Ru1 Cl1 2.4648(5) . ?
Ru2 N2 2.0270(16) . ?
Ru2 N4 2.0318(16) . ?
Ru2 O3 2.0376(13) . ?
Ru2 O1 2.0490(13) . ?
Ru2 O6 2.4165(13) . ?
Cl5 C12 1.739(2) . ?
Cl7 C18 1.741(2) . ?
Cl3 C5 1.744(2) . ?
Cl8 C23 1.732(2) . ?
Cl9 C25 1.740(2) . ?
Cl2 C3 1.739(2) . ?
C21 C22 1.392(3) . ?
C21 C26 1.394(3) . ?
C21 N4 1.425(2) . ?
C23 C22 1.385(3) . ?
C23 C24 1.392(3) . ?
C24 C25 1.384(3) . ?
C24 H24 0.9500 . ?
C26 C25 1.384(3) . ?
C26 H26 0.9500 . ?
C22 H22 0.9500 . ?
C1 C6 1.393(3) . ?
C1 C2 1.394(3) . ?
C1 N1 1.428(2) . ?
C2 C3 1.383(3) . ?
C2 H2 0.9500 . ?
C6 C5 1.387(3) . ?
C6 H6 0.9500 . ?
C3 C4 1.386(3) . ?
C5 C4 1.381(3) . ?
C4 H4 0.9500 . ?
C14 C19 1.387(3) . ?
C14 C15 1.392(3) . ?
C14 N3 1.429(2) . ?
C18 C19 1.381(3) . ?
C18 C17 1.386(3) . ?
C19 H19 0.9500 . ?
C15 C16 1.387(3) . ?
C15 H15 0.9500 . ?
C17 C16 1.386(3) . ?
C17 H17 0.9500 . ?
C16 Cl6 1.743(2) . ?
N3 C20 1.319(2) . ?
N1 C7 1.325(2) . ?
N4 C20 1.323(2) . ?
C20 H20A 0.9900 . ?
C20 H20B 0.9900 . ?
O1 C27 1.271(2) . ?
O2 C27 1.268(2) . ?
O3 C31 1.274(2) . ?
O4 C31 1.263(2) . ?
C31 C32 1.506(3) . ?
C32 C33 1.488(3) . ?
C32 H32A 0.9900 . ?
C32 H32B 0.9900 . ?
C33 C34B 1.185(9) . ?
C33 C34A 1.226(6) . ?
C27 C28 1.506(3) . ?
C28 C29 1.492(3) . ?
C28 H28A 0.9900 . ?
C28 H28B 0.9900 . ?
C29 C30 1.303(4) . ?
C29 H29 0.9500 . ?
N2 C7 1.322(2) . ?
N2 C8 1.428(2) . ?
C7 H7A 0.9900 . ?
C7 H7B 0.9900 . ?
C8 C13 1.392(3) . ?
C8 C9 1.393(3) . ?
C9 C10 1.388(3) . ?
C9 H9 0.9500 . ?
C13 C12 1.387(3) . ?
C13 H13 0.9500 . ?
C12 C11 1.385(3) . ?
C11 C10 1.388(3) . ?
C11 H11 0.9500 . ?
C10 Cl4 1.738(2) . ?
C35 O6 1.438(2) . ?
C35 C36 1.530(3) . ?
C35 H35A 0.9900 . ?
C35 H35B 0.9900 . ?
C36 C37 1.538(3) . ?
C36 H36A 0.9900 . ?
C36 H36B 0.9900 . ?
C38 O6 1.448(2) . ?
C38 C37 1.508(3) . ?
C38 H38A 0.9900 . ?
C38 H38B 0.9900 . ?
C37 H37A 0.9900 . ?
C37 H37B 0.9900 . ?
C30 H30A 0.9500 . ?
C30 H30B 0.9500 . ?
C34A H34A 0.9500 . ?
C34A H34B 0.9500 . ?
C34B H34C 0.9500 . ?
C34B H34D 0.9500 . ?

loop_
_geom_torsion_atom_site_label_1
_geom_torsion_atom_site_label_2
_geom_torsion_atom_site_label_3
_geom_torsion_atom_site_label_4
_geom_torsion
_geom_torsion_site_symmetry_1
_geom_torsion_site_symmetry_2
_geom_torsion_site_symmetry_3
_geom_torsion_site_symmetry_4
_geom_torsion_publ_flag
N3 Ru1 Ru2 N2 -86.63(6) . . . . ?
O2 Ru1 Ru2 N2 94.59(6) . . . . ?
N1 Ru1 Ru2 N2 5.51(6) . . . . ?
O4 Ru1 Ru2 N2 -174.78(6) . . . . ?
Cl1 Ru1 Ru2 N2 170.70(9) . . . . ?
N3 Ru1 Ru2 N4 6.57(6) . . . . ?
O2 Ru1 Ru2 N4 -172.20(6) . . . . ?
N1 Ru1 Ru2 N4 98.71(6) . . . . ?
O4 Ru1 Ru2 N4 -81.58(6) . . . . ?
Cl1 Ru1 Ru2 N4 -96.10(9) . . . . ?
N3 Ru1 Ru2 O3 95.07(6) . . . . ?
O2 Ru1 Ru2 O3 -83.71(6) . . . . ?
N1 Ru1 Ru2 O3 -172.79(6) . . . . ?
O4 Ru1 Ru2 O3 6.92(5) . . . . ?
Cl1 Ru1 Ru2 O3 -7.60(8) . . . . ?
N3 Ru1 Ru2 O1 -176.68(6) . . . . ?
O2 Ru1 Ru2 O1 4.54(5) . . . . ?
N1 Ru1 Ru2 O1 -84.54(6) . . . . ?
O4 Ru1 Ru2 O1 95.17(5) . . . . ?
Cl1 Ru1 Ru2 O1 80.65(8) . . . . ?
N3 Ru1 Ru2 O6 142.82(19) . . . . ?
O2 Ru1 Ru2 O6 -35.96(19) . . . . ?
N1 Ru1 Ru2 O6 -125.04(19) . . . . ?
O4 Ru1 Ru2 O6 54.67(19) . . . . ?
Cl1 Ru1 Ru2 O6 40.2(2) . . . . ?
C22 C23 C24 C25 0.0(3) . . . . ?
Cl8 C23 C24 C25 179.75(15) . . . . ?
C22 C21 C26 C25 -0.3(3) . . . . ?
N4 C21 C26 C25 178.75(17) . . . . ?
C24 C23 C22 C21 -1.5(3) . . . . ?
Cl8 C23 C22 C21 178.73(15) . . . . ?
C26 C21 C22 C23 1.6(3) . . . . ?
N4 C21 C22 C23 -177.38(17) . . . . ?
C23 C24 C25 C26 1.5(3) . . . . ?
C23 C24 C25 Cl9 -177.77(15) . . . . ?
C21 C26 C25 C24 -1.3(3) . . . . ?
C21 C26 C25 Cl9 177.92(14) . . . . ?
C6 C1 C2 C3 -2.3(3) . . . . ?
N1 C1 C2 C3 173.68(18) . . . . ?
C2 C1 C6 C5 1.4(3) . . . . ?
N1 C1 C6 C5 -174.59(17) . . . . ?
C1 C2 C3 C4 1.8(3) . . . . ?
C1 C2 C3 Cl2 -175.81(15) . . . . ?
C1 C6 C5 C4 0.2(3) . . . . ?
C1 C6 C5 Cl3 176.92(15) . . . . ?
C6 C5 C4 C3 -0.7(3) . . . . ?
Cl3 C5 C4 C3 -177.42(16) . . . . ?
C2 C3 C4 C5 -0.3(3) . . . . ?
Cl2 C3 C4 C5 177.35(16) . . . . ?
C17 C18 C19 C14 0.3(3) . . . . ?
Cl7 C18 C19 C14 -179.26(15) . . . . ?
C15 C14 C19 C18 1.8(3) . . . . ?
N3 C14 C19 C18 -177.81(17) . . . . ?
C19 C14 C15 C16 -2.0(3) . . . . ?
N3 C14 C15 C16 177.67(17) . . . . ?
C19 C18 C17 C16 -2.2(3) . . . . ?
Cl7 C18 C17 C16 177.39(15) . . . . ?
C18 C17 C16 C15 2.0(3) . . . . ?
C18 C17 C16 Cl6 -176.86(15) . . . . ?
C14 C15 C16 C17 0.0(3) . . . . ?
C14 C15 C16 Cl6 178.88(15) . . . . ?
C19 C14 N3 C20 120.2(2) . . . . ?
C15 C14 N3 C20 -59.4(2) . . . . ?
C19 C14 N3 Ru1 -70.6(2) . . . . ?
C15 C14 N3 Ru1 109.76(18) . . . . ?
O2 Ru1 N3 C20 24.2(16) . . . . ?
N1 Ru1 N3 C20 -98.98(15) . . . . ?
O4 Ru1 N3 C20 77.29(14) . . . . ?
Ru2 Ru1 N3 C20 -9.09(14) . . . . ?
Cl1 Ru1 N3 C20 161.25(14) . . . . ?
O2 Ru1 N3 C14 -144.7(14) . . . . ?
N1 Ru1 N3 C14 92.13(15) . . . . ?
O4 Ru1 N3 C14 -91.61(15) . . . . ?
Ru2 Ru1 N3 C14 -177.99(15) . . . . ?
Cl1 Ru1 N3 C14 -7.65(15) . . . . ?
C6 C1 N1 C7 -49.6(2) . . . . ?
C2 C1 N1 C7 134.44(19) . . . . ?
C6 C1 N1 Ru1 125.27(16) . . . . ?
C2 C1 N1 Ru1 -50.7(2) . . . . ?
N3 Ru1 N1 C7 84.28(14) . . . . ?
O2 Ru1 N1 C7 -93.86(14) . . . . ?
O4 Ru1 N1 C7 -10.0(10) . . . . ?
Ru2 Ru1 N1 C7 -5.59(14) . . . . ?
Cl1 Ru1 N1 C7 176.97(13) . . . . ?
N3 Ru1 N1 C1 -90.51(14) . . . . ?
O2 Ru1 N1 C1 91.36(14) . . . . ?
O4 Ru1 N1 C1 175.2(8) . . . . ?
Ru2 Ru1 N1 C1 179.63(14) . . . . ?
Cl1 Ru1 N1 C1 2.18(14) . . . . ?
C22 C21 N4 C20 121.0(2) . . . . ?
C26 C21 N4 C20 -58.0(2) . . . . ?
C22 C21 N4 Ru2 -57.2(2) . . . . ?
C26 C21 N4 Ru2 123.76(16) . . . . ?
N2 Ru2 N4 C20 83.11(15) . . . . ?
O3 Ru2 N4 C20 -97.15(15) . . . . ?
O1 Ru2 N4 C20 -72.9(9) . . . . ?
Ru1 Ru2 N4 C20 -6.19(14) . . . . ?
O6 Ru2 N4 C20 -178.27(14) . . . . ?
N2 Ru2 N4 C21 -98.71(15) . . . . ?
O3 Ru2 N4 C21 81.03(15) . . . . ?
O1 Ru2 N4 C21 105.3(9) . . . . ?
Ru1 Ru2 N4 C21 171.99(14) . . . . ?
O6 Ru2 N4 C21 -0.09(15) . . . . ?
C14 N3 C20 N4 176.70(17) . . . . ?
Ru1 N3 C20 N4 6.8(2) . . . . ?
C21 N4 C20 N3 -177.59(17) . . . . ?
Ru2 N4 C20 N3 0.7(3) . . . . ?
N2 Ru2 O1 C27 -97.25(14) . . . . ?
N4 Ru2 O1 C27 58.8(9) . . . . ?
O3 Ru2 O1 C27 83.05(14) . . . . ?
Ru1 Ru2 O1 C27 -7.92(13) . . . . ?
O6 Ru2 O1 C27 164.67(14) . . . . ?
N3 Ru1 O2 C27 -36.3(15) . . . . ?
N1 Ru1 O2 C27 87.00(14) . . . . ?
O4 Ru1 O2 C27 -89.28(14) . . . . ?
Ru2 Ru1 O2 C27 -2.92(14) . . . . ?
Cl1 Ru1 O2 C27 -173.32(14) . . . . ?
N2 Ru2 O3 C31 -108.4(19) . . . . ?
N4 Ru2 O3 C31 80.20(14) . . . . ?
O1 Ru2 O3 C31 -98.34(13) . . . . ?
Ru1 Ru2 O3 C31 -9.18(13) . . . . ?
O6 Ru2 O3 C31 179.29(14) . . . . ?
N3 Ru1 O4 C31 -97.32(14) . . . . ?
O2 Ru1 O4 C31 80.90(14) . . . . ?
N1 Ru1 O4 C31 -2.9(9) . . . . ?
Ru2 Ru1 O4 C31 -7.34(13) . . . . ?
Cl1 Ru1 O4 C31 170.18(14) . . . . ?
Ru1 O4 C31 O3 2.2(3) . . . . ?
Ru1 O4 C31 C32 179.68(13) . . . . ?
Ru2 O3 C31 O4 6.0(2) . . . . ?
Ru2 O3 C31 C32 -171.58(13) . . . . ?
O4 C31 C32 C33 -92.5(2) . . . . ?
O3 C31 C32 C33 85.2(2) . . . . ?
C31 C32 C33 C34B -113.1(8) . . . . ?
C31 C32 C33 C34A 5.3(5) . . . . ?
Ru1 O2 C27 O1 -2.6(3) . . . . ?
Ru1 O2 C27 C28 176.35(13) . . . . ?
Ru2 O1 C27 O2 8.0(3) . . . . ?
Ru2 O1 C27 C28 -170.99(14) . . . . ?
O2 C27 C28 C29 177.71(18) . . . . ?
O1 C27 C28 C29 -3.3(3) . . . . ?
C27 C28 C29 C30 114.2(3) . . . . ?
N4 Ru2 N2 C7 -96.72(15) . . . . ?
O3 Ru2 N2 C7 91.9(19) . . . . ?
O1 Ru2 N2 C7 81.84(14) . . . . ?
Ru1 Ru2 N2 C7 -7.35(14) . . . . ?
O6 Ru2 N2 C7 163.96(14) . . . . ?
N4 Ru2 N2 C8 91.72(14) . . . . ?
O3 Ru2 N2 C8 -79.6(19) . . . . ?
O1 Ru2 N2 C8 -89.72(14) . . . . ?
Ru1 Ru2 N2 C8 -178.92(13) . . . . ?
O6 Ru2 N2 C8 -7.60(14) . . . . ?
C8 N2 C7 N1 176.52(16) . . . . ?
Ru2 N2 C7 N1 4.9(2) . . . . ?
C1 N1 C7 N2 176.58(16) . . . . ?
Ru1 N1 C7 N2 1.5(2) . . . . ?
C7 N2 C8 C13 105.5(2) . . . . ?
Ru2 N2 C8 C13 -82.81(19) . . . . ?
C7 N2 C8 C9 -79.6(2) . . . . ?
Ru2 N2 C8 C9 92.14(19) . . . . ?
C13 C8 C9 C10 -0.7(3) . . . . ?
N2 C8 C9 C10 -175.52(17) . . . . ?
C9 C8 C13 C12 0.0(3) . . . . ?
N2 C8 C13 C12 174.92(17) . . . . ?
C8 C13 C12 C11 1.3(3) . . . . ?
C8 C13 C12 Cl5 -176.93(14) . . . . ?
C13 C12 C11 C10 -1.9(3) . . . . ?
Cl5 C12 C11 C10 176.38(14) . . . . ?
C8 C9 C10 C11 0.1(3) . . . . ?
C8 C9 C10 Cl4 178.65(14) . . . . ?
C12 C11 C10 C9 1.2(3) . . . . ?
C12 C11 C10 Cl4 -177.42(14) . . . . ?
O6 C35 C36 C37 18.9(2) . . . . ?
O6 C38 C37 C36 -26.3(3) . . . . ?
C35 C36 C37 C38 4.6(3) . . . . ?
C36 C35 O6 C38 -36.3(2) . . . . ?
C36 C35 O6 Ru2 151.49(15) . . . . ?
C37 C38 O6 C35 39.4(2) . . . . ?
C37 C38 O6 Ru2 -146.57(16) . . . . ?
N2 Ru2 O6 C35 47.15(19) . . . . ?
N4 Ru2 O6 C35 -47.37(19) . . . . ?
O3 Ru2 O6 C35 -134.51(19) . . . . ?
O1 Ru2 O6 C35 136.08(19) . . . . ?
Ru1 Ru2 O6 C35 177.03(14) . . . . ?
N2 Ru2 O6 C38 -124.40(15) . . . . ?
N4 Ru2 O6 C38 141.09(15) . . . . ?
O3 Ru2 O6 C38 53.95(15) . . . . ?
O1 Ru2 O6 C38 -35.46(15) . . . . ?
Ru1 Ru2 O6 C38 5.5(3) . . . . ?
